data_4063104
loop_
_publ_author_name
'Eva Becker'
'Kurt Mereiter'
'Roland Schmid'
'Karl Kirchner'

_publ_section_title
;
Facile S-S Bond Activation of Alkyl and Aryl Disulfides by
[RuCp(CH3CN)3]+  -  Formation of Dinuclear Ru(III)-Ru(III) Complexes
with Bridging Thiolate Ligands
;
_journal_name_full Organometallics
_journal_paper_doi 10.1021/om0498854
_journal_year 2004
_chemical_formula_moiety 'C22 H37 Ru2 S3 , F6 P'
_chemical_formula_sum 'C22 H37 F6 P Ru2 S3'
_chemical_formula_weight 744.81
_chemical_name_common sym-[CpRu(mue-S-t-Bu)3RuCp]PF6
_space_group_IT_number 176
_symmetry_cell_setting hexagonal
_symmetry_space_group_name_Hall '-P 6c'
_symmetry_space_group_name_H-M 'P 63/m'
_cell_angle_alpha 90.00
_cell_angle_beta 90.00
_cell_angle_gamma 120.00
_cell_formula_units_Z 2
_cell_length_a 9.8373(11)
_cell_length_b 9.8373(11)
_cell_length_c 16.029(4)
_cell_measurement_temperature 173(2)
_cell_volume 1343.4(4)
_diffrn_ambient_temperature 173(2)
_exptl_crystal_density_diffrn 1.841
_cod_depositor_comments
;
The following automatic conversions were performed:
'_symmetry_cell_setting' value 'Hexagonal' changed to 'hexagonal'
according to '/home/saulius/struct/CIF-dictionaries/cif_core.dic'
dictionary named 'cif_core.dic' version 2.4.1 from 2010-06-29.

Automatic conversion script
Id: cif_fix_enum 1527 2010-12-29 10:47:43Z saulius 
;
_cod_database_code 4063104

loop_
_symmetry_equiv_pos_as_xyz
'x, y, z'
'-y, x-y, z'
'-x+y, -x, z'
'-x, -y, z+1/2'
'y, -x+y, z+1/2'
'x-y, x, z+1/2'
'-x, -y, -z'
'y, -x+y, -z'
'x-y, x, -z'
'x, y, -z-1/2'
'-y, x-y, -z-1/2'
'-x+y, -x, -z-1/2'

loop_
_atom_site_label
_atom_site_type_symbol
_atom_site_fract_x
_atom_site_fract_y
_atom_site_fract_z
_atom_site_U_iso_or_equiv
_atom_site_adp_type
_atom_site_occupancy
_atom_site_symmetry_multiplicity
_atom_site_calc_flag
_atom_site_refinement_flags
_atom_site_disorder_assembly
_atom_site_disorder_group
Ru Ru 0.6667 0.3333 0.33229(2) 0.01936(14) Uani 1 3 d S . .
S S 0.55605(10) 0.44833(10) 0.2500 0.0204(2) Uani 1 2 d S . .
C1 C 0.5478(8) 0.3407(13) 0.44930(16) 0.0435(12) Uani 0.33 1 d PD . .
H1 H 0.4543 0.3466 0.4493 0.052 Uiso 0.33 1 calc PR . .
C2 C 0.5564(9) 0.2010(6) 0.44930(16) 0.0435(12) Uani 0.33 1 d PD . .
H2 H 0.4697 0.0969 0.4493 0.052 Uiso 0.33 1 calc PR . .
C3 C 0.7173(12) 0.2440(11) 0.44930(16) 0.0435(12) Uani 0.33 1 d PD . .
H3 H 0.7572 0.1737 0.4493 0.052 Uiso 0.33 1 calc PR . .
C4 C 0.8082(4) 0.4103(11) 0.44930(16) 0.0435(12) Uani 0.33 1 d PD . .
H4 H 0.9195 0.4710 0.4493 0.052 Uiso 0.33 1 calc PR . .
C5 C 0.7034(13) 0.4702(6) 0.44930(16) 0.0506(16) Uani 0.33 1 d PD . .
H5 H 0.7323 0.5779 0.4493 0.061 Uiso 0.33 1 calc PR . .
C6 C 0.3360(4) 0.3499(5) 0.2500 0.0294(9) Uani 1 2 d S . .
C7 C 0.2537(5) 0.1732(5) 0.2500 0.0389(11) Uani 1 2 d S . .
H7A H 0.1399 0.1306 0.2500 0.058 Uiso 1 2 calc SR . .
H7B H 0.2839 0.1370 0.2999 0.058 Uiso 0.50 1 calc PR . .
H7C H 0.2839 0.1370 0.2001 0.058 Uiso 0.50 1 calc PR . .
C8 C 0.2936(4) 0.4100(5) 0.3275(3) 0.0577(12) Uani 1 1 d . . .
H8A H 0.1793 0.3624 0.3310 0.086 Uiso 1 1 calc R . .
H8B H 0.3419 0.5244 0.3243 0.086 Uiso 1 1 calc R . .
H8C H 0.3322 0.3818 0.3772 0.086 Uiso 1 1 calc R . .
P P 0.0000 0.0000 0.5000 0.0298(4) Uani 1 6 d S . .
F1 F 0.107(4) 0.113(3) 0.570(2) 0.129(15) Uani 0.43(4) 1 d P . .
F2 F 0.1421(16) 0.1564(15) 0.5293(11) 0.117(5) Uani 0.51(3) 1 d P . .
F3 F 0.0000 0.0000 0.408(2) 0.16(4) Uani 0.23(7) 3 d SP . .

loop_
_atom_site_aniso_label
_atom_site_aniso_U_11
_atom_site_aniso_U_22
_atom_site_aniso_U_33
_atom_site_aniso_U_23
_atom_site_aniso_U_13
_atom_site_aniso_U_12
Ru 0.02101(15) 0.02101(15) 0.01606(19) 0.000 0.000 0.01051(8)
S 0.0151(4) 0.0155(4) 0.0307(4) 0.000 0.000 0.0077(3)
C1 0.0542(19) 0.0542(19) 0.0219(12) 0.000 0.000 0.0271(9)
C2 0.0542(19) 0.0542(19) 0.0219(12) 0.000 0.000 0.0271(9)
C3 0.0542(19) 0.0542(19) 0.0219(12) 0.000 0.000 0.0271(9)
C4 0.0542(19) 0.0542(19) 0.0219(12) 0.000 0.000 0.0271(9)
C5 0.0542(19) 0.0542(19) 0.0219(12) 0.000 0.000 0.0110(6)
C6 0.0150(16) 0.0204(17) 0.054(3) 0.000 0.000 0.0095(14)
C7 0.0164(18) 0.0189(18) 0.078(4) 0.000 0.000 0.0066(15)
C8 0.0268(16) 0.048(2) 0.097(3) -0.021(2) 0.0133(19) 0.0178(16)
P 0.0325(6) 0.0325(6) 0.0244(8) 0.000 0.000 0.0163(3)
F1 0.18(3) 0.123(17) 0.116(19) -0.084(15) -0.114(18) 0.105(18)
F2 0.085(6) 0.084(6) 0.085(8) -0.027(6) 0.000(6) -0.031(5)
F3 0.23(6) 0.23(6) 0.013(15) 0.000 0.000 0.11(3)

loop_
_geom_bond_atom_site_label_1
_geom_bond_atom_site_label_2
_geom_bond_distance
_geom_bond_site_symmetry_2
_geom_bond_publ_flag
Ru C5 2.230(3) . ?
Ru C1 2.231(3) . ?
Ru C4 2.230(3) . ?
Ru C2 2.231(3) . ?
Ru C3 2.231(3) . ?
Ru S 2.3313(8) 2_655 ?
Ru S 2.3313(8) 3_665 ?
Ru S 2.3313(8) . ?
Ru Ru 2.6382(9) 10_556 ?
S C6 1.878(4) . ?
S Ru 2.3313(8) 10_556 ?
C1 C2 1.419(4) . ?
C1 C5 1.420(4) . ?
C1 H1 0.9500 . ?
C2 C3 1.419(4) . ?
C2 H2 0.9500 . ?
C3 C4 1.419(4) . ?
C3 H3 0.9500 . ?
C4 C5 1.420(4) . ?
C4 H4 0.9500 . ?
C5 H5 0.9500 . ?
C6 C7 1.507(5) . ?
C6 C8 1.521(4) . ?
C6 C8 1.521(4) 10_556 ?
C7 H7A 0.9800 . ?
C7 H7B 0.9800 . ?
C7 H7C 0.9800 . ?
C8 H8A 0.9800 . ?
C8 H8B 0.9800 . ?
C8 H8C 0.9800 . ?
P F3 1.48(3) 7_556 ?
P F3 1.48(3) . ?
P F2 1.547(10) . ?
P F2 1.547(10) 7_556 ?
P F2 1.547(10) 2 ?
P F2 1.547(10) 8_556 ?
P F2 1.547(10) 9_556 ?
P F2 1.547(10) 3 ?
P F1 1.558(11) . ?
P F1 1.558(11) 7_556 ?
P F1 1.558(11) 8_556 ?
P F1 1.558(11) 9_556 ?
